data_7039985
loop_
_publ_author_name
'Gardinier, James R.'
'Treleven, Alex R.'
'Meise, Kristin J.'
'Lindeman, Sergey V.'

_publ_section_title
;
 Accessing spin-crossover behaviour in iron(ii) complexes of N-confused
 scorpionate ligands.
;
_journal_issue 32
_journal_name_full 'Dalton transactions (Cambridge, England : 2003)'
_journal_page_first 12639
_journal_page_last 12643
_journal_paper_doi 10.1039/c6dt01898j
_journal_volume 45
_journal_year 2016
_chemical_formula_moiety 'C34 H32 Fe N12, 2(B F4), 2(C2 H3 N)'
_chemical_formula_sum 'C38 H38 B2 F8 Fe N14'
_chemical_formula_weight 920.29
_chemical_name_systematic
;
 ? 
;
_space_group_crystal_system monoclinic
_space_group_IT_number 14
_space_group_name_Hall '-P 2ybc'
_space_group_name_H-M_alt 'P 1 21/c 1'
_symmetry_space_group_name_Hall '-P 2ybc'
_symmetry_space_group_name_H-M 'P 1 21/c 1'
_atom_sites_solution_hydrogens geom
_atom_sites_solution_primary direct
_atom_sites_solution_secondary difmap
_audit_creation_date 2015-08-31
_audit_creation_method
;
Olex2 1.2
(compiled 2015.01.26 svn.r3150 for OlexSys, GUI svn.r4998)
;
_audit_update_record
;
2016-05-06 deposited with the CCDC.
2016-07-20 downloaded from the CCDC.
;
_cell_angle_alpha 90.00
_cell_angle_beta 114.357(16)
_cell_angle_gamma 90.00
_cell_formula_units_Z 2
_cell_length_a 9.8095(12)
_cell_length_b 26.527(3)
_cell_length_c 9.2849(14)
_cell_measurement_reflns_used 1673
_cell_measurement_temperature 240.00(14)
_cell_measurement_theta_max 51.7000
_cell_measurement_theta_min 4.9240
_cell_volume 2201.0(6)
_computing_cell_refinement
;
CrysAlisPro, Agilent Technologies,
Version 1.171.37.35 (release 13-08-2014 CrysAlis171 .NET)
(compiled Aug 13 2014,18:06:01)
;
_computing_data_collection
;
CrysAlisPro, Agilent Technologies,
Version 1.171.37.35 (release 13-08-2014 CrysAlis171 .NET)
(compiled Aug 13 2014,18:06:01)
;
_computing_data_reduction
;
CrysAlisPro, Agilent Technologies,
Version 1.171.37.35 (release 13-08-2014 CrysAlis171 .NET)
(compiled Aug 13 2014,18:06:01)
;
_computing_molecular_graphics 'Olex2 (Dolomanov et al., 2009)'
_computing_publication_material 'Olex2 (Dolomanov et al., 2009)'
_computing_structure_refinement 'XL (Sheldrick, 2008)'
_computing_structure_solution 'XS (Sheldrick, 2008)'
_diffrn_ambient_environment N~2~
_diffrn_ambient_temperature 240.00(14)
_diffrn_detector 'CCD plate'
_diffrn_detector_area_resol_mean 10.3756
_diffrn_detector_type Atlas
_diffrn_measured_fraction_theta_full 0.998
_diffrn_measured_fraction_theta_max 0.984
_diffrn_measurement_details
;
  1 omega -115.00  -12.00   1.0000   20.0000
omega____ theta____ kappa____ phi______ frames
    -      -41.3987  -57.0000  -90.0000 103

  2 omega -124.00  -79.00   1.0000   20.0000
omega____ theta____ kappa____ phi______ frames
    -      -41.3987  -99.0000   60.0000 45

  3 omega  -96.00   -2.00   1.0000   20.0000
omega____ theta____ kappa____ phi______ frames
    -      -41.3987  125.0000    0.0000 94

  4 omega    1.00   83.00   1.0000   20.0000
omega____ theta____ kappa____ phi______ frames
    -       41.3987  -99.0000 -120.0000 82

  5 omega   30.00   90.00   1.0000   80.0000
omega____ theta____ kappa____ phi______ frames
    -      108.2878  -30.0000  -60.0000 60

  6 omega   81.00  178.00   1.0000   80.0000
omega____ theta____ kappa____ phi______ frames
    -      108.2878   45.0000   60.0000 97

  7 omega   78.00  178.00   1.0000   80.0000
omega____ theta____ kappa____ phi______ frames
    -      108.2878   30.0000 -150.0000 100

  8 omega   34.00   98.00   1.0000   80.0000
omega____ theta____ kappa____ phi______ frames
    -      108.2878  -45.0000   90.0000 64

  9 omega   34.00   98.00   1.0000   80.0000
omega____ theta____ kappa____ phi______ frames
    -      108.2878  -45.0000  -60.0000 64

 10 omega   94.00  178.00   1.0000   80.0000
omega____ theta____ kappa____ phi______ frames
    -      108.2878  125.0000  -90.0000 84

 11 omega   30.00   90.00   1.0000   80.0000
omega____ theta____ kappa____ phi______ frames
    -      108.2878  -30.0000 -120.0000 60

 12 omega   30.00   90.00   1.0000   80.0000
omega____ theta____ kappa____ phi______ frames
    -      108.2878  -30.0000   60.0000 60

 13 omega -124.00  -79.00   1.0000   20.0000
omega____ theta____ kappa____ phi______ frames
    -      -41.3987  -99.0000    0.0000 45

 14 omega -115.00  -12.00   1.0000   20.0000
omega____ theta____ kappa____ phi______ frames
    -      -41.3987  -57.0000   30.0000 103

 15 omega -120.00   -8.00   1.0000   20.0000
omega____ theta____ kappa____ phi______ frames
    -      -41.3987  -77.0000  150.0000 112

 16 omega   34.00   98.00   1.0000   80.0000
omega____ theta____ kappa____ phi______ frames
    -      108.2878  -45.0000    0.0000 64

 17 omega   47.00  178.00   1.0000   80.0000
omega____ theta____ kappa____ phi______ frames
    -      108.2878   15.0000    0.0000 131

 18 omega   78.00  178.00   1.0000   80.0000
omega____ theta____ kappa____ phi______ frames
    -      108.2878   61.0000  120.0000 100

 19 omega   81.00  169.00   1.0000   80.0000
omega____ theta____ kappa____ phi______ frames
    -      108.2878   45.0000 -120.0000 88

 20 omega   24.00  109.00   1.0000   80.0000
omega____ theta____ kappa____ phi______ frames
    -      108.2878  -94.0000 -120.0000 85
;
_diffrn_measurement_device 'four-circle diffractometer'
_diffrn_measurement_device_type 'SuperNova, Dual, Cu at zero, Atlas'
_diffrn_measurement_method '\w scans'
_diffrn_orient_matrix_UB_11 -0.1112843000
_diffrn_orient_matrix_UB_12 -0.0430431000
_diffrn_orient_matrix_UB_13 -0.0793984000
_diffrn_orient_matrix_UB_21 -0.0442874000
_diffrn_orient_matrix_UB_22 -0.0011095000
_diffrn_orient_matrix_UB_23 0.1409913000
_diffrn_orient_matrix_UB_31 -0.1241933000
_diffrn_orient_matrix_UB_32 0.0389312000
_diffrn_orient_matrix_UB_33 -0.0834773000
_diffrn_radiation_monochromator mirror
_diffrn_radiation_probe x-ray
_diffrn_radiation_type CuK\a
_diffrn_radiation_wavelength 1.54184
_diffrn_reflns_av_R_equivalents 0.2025
_diffrn_reflns_av_unetI/netI 0.1245
_diffrn_reflns_limit_h_max 11
_diffrn_reflns_limit_h_min -12
_diffrn_reflns_limit_k_max 32
_diffrn_reflns_limit_k_min -32
_diffrn_reflns_limit_l_max 11
_diffrn_reflns_limit_l_min -11
_diffrn_reflns_number 21088
_diffrn_reflns_theta_full 72.00
_diffrn_reflns_theta_max 74.66
_diffrn_reflns_theta_min 3.33
_diffrn_source 'sealed X-ray tube'
_diffrn_source_type 'SuperNova (Cu) X-ray Source'
_exptl_absorpt_coefficient_mu 3.447
_exptl_absorpt_correction_T_max 0.954
_exptl_absorpt_correction_T_min 0.714
_exptl_absorpt_correction_type gaussian
_exptl_absorpt_process_details
;
CrysAlisPro, Agilent Technologies,
Version 1.171.37.35 (release 13-08-2014 CrysAlis171 .NET)
(compiled Aug 13 2014,18:06:01)
Numerical absorption correction based on gaussian integration over
            a multifaceted crystal model
Empirical absorption correction using spherical harmonics,
 implemented in SCALE3 ABSPACK scaling algorithm.
;
_exptl_crystal_colour colourless
_exptl_crystal_colour_primary colourless
_exptl_crystal_density_diffrn 1.389
_exptl_crystal_density_method 'not measured'
_exptl_crystal_description needle
_exptl_crystal_F_000 944
_exptl_crystal_size_max 0.4155
_exptl_crystal_size_mid 0.0352
_exptl_crystal_size_min 0.0297
_refine_diff_density_max 0.365
_refine_diff_density_min -0.794
_refine_diff_density_rms 0.112
_refine_ls_extinction_method none
_refine_ls_goodness_of_fit_ref 1.041
_refine_ls_hydrogen_treatment constr
_refine_ls_matrix_type full
_refine_ls_number_parameters 287
_refine_ls_number_reflns 4443
_refine_ls_number_restraints 10
_refine_ls_restrained_S_all 1.040
_refine_ls_R_factor_all 0.2894
_refine_ls_R_factor_gt 0.1643
_refine_ls_shift/su_max 0.001
_refine_ls_shift/su_mean 0.000
_refine_ls_structure_factor_coef Fsqd
_refine_ls_weighting_details 'calc w=1/[\s^2^(Fo^2^)+(0.2000P)^2^+0.0000P] where P=(Fo^2^+2Fc^2^)/3'
_refine_ls_weighting_scheme calc
_refine_ls_wR_factor_gt 0.3850
_refine_ls_wR_factor_ref 0.5049
_reflns_number_gt 1044
_reflns_number_total 4443
_reflns_threshold_expression >2sigma(I)
_cod_data_source_file c6dt01898j2.cif
_cod_data_source_block 1_2CH3CN_240K_BnL_BF4
_cod_depositor_comments 'Adding full bibliography for 7039984--7039987.cif.'
_cod_original_cell_volume 2201.0(5)
_cod_database_code 7039985
_chemical_oxdiff_formula 'Fe C34 H32 N12 B2 F8 C4 H6 N2'
_reflns_odcompleteness_completeness 99.98
_reflns_odcompleteness_iscentric 1
_reflns_odcompleteness_theta 66.97
_olex2_refinement_description
;
1. Fixed Uiso
 At 1.2 times of:
  All C(H) groups, All C(H,H) groups
 At 1.5 times of:
  All C(H,H,H) groups
2. Rigid bond restraints
 F3, B1, F2, F1, F4
 with sigma for 1-2 distances of 0.01 and sigma for 1-3 distances of 0.01
3.a Ternary CH refined with riding coordinates:
 C10(H10)
3.b Secondary CH2 refined with riding coordinates:
 C11(H11A,H11B)
3.c Aromatic/amide H refined with riding coordinates:
 C1(H1), C2(H2), C4(H4), C5(H5), C6(H6), C7(H7), C8(H8), C9(H9), C13(H13),
 C14(H14), C15(H15), C16(H16), C17(H17)
3.d Idealised Me refined as rotating group:
 C19(H19A,H19B,H19C)
;
_olex2_date_sample_data_collection 2015-08-30
_olex2_date_sample_submission 2015-08-24
_olex2_submission_special_instructions 'No special instructions were received'

loop_
_space_group_symop_id
_space_group_symop_operation_xyz
1 'x, y, z'
2 '-x, y+1/2, -z+1/2'
3 '-x, -y, -z'
4 'x, -y-1/2, z-1/2'

loop_
_atom_site_label
_atom_site_type_symbol
_atom_site_fract_x
_atom_site_fract_y
_atom_site_fract_z
_atom_site_U_iso_or_equiv
_atom_site_adp_type
_atom_site_occupancy
_atom_site_calc_flag
_atom_site_site_symmetry_order
_atom_site_refinement_flags_posn
_atom_site_refinement_flags_adp
_atom_site_refinement_flags_occupancy
Fe1 Fe 0.5000 0.5000 0.5000 0.1205(11) Uani 1 d 2 S T P
N1 N 0.3986(11) 0.5681(4) 0.7389(12) 0.126(3) Uani 1 d 1 . . .
N2 N 0.4027(10) 0.5247(4) 0.6603(11) 0.122(3) Uani 1 d 1 . . .
N22 N 0.4589(13) 0.4137(5) 0.6964(14) 0.136(3) Uani 1 d 1 . . .
N21 N 0.5652(12) 0.4377(4) 0.6564(10) 0.125(3) Uani 1 d 1 . . .
N12 N 0.2404(13) 0.4375(4) 0.4792(15) 0.132(3) Uani 1 d 1 . . .
N11 N 0.2926(11) 0.4618(4) 0.3826(13) 0.130(3) Uani 1 d 1 . . .
C1 C 0.3315(16) 0.5596(6) 0.8355(17) 0.145(5) Uani 1 d 1 . . .
H1 H 0.3187 0.5832 0.9046 0.174 Uiso 1 calc 1 R . .
C2 C 0.2848(17) 0.5107(6) 0.8162(18) 0.145(5) Uani 1 d 1 . . .
H2 H 0.2332 0.4940 0.8679 0.175 Uiso 1 calc 1 R . .
C3 C 0.3285(15) 0.4909(5) 0.7058(16) 0.125(4) Uani 1 d 1 . . .
C23 C 0.5149(19) 0.3713(6) 0.7803(17) 0.138(4) Uani 1 d 1 . . .
H23 H 0.4619 0.3484 0.8153 0.166 Uiso 1 calc 1 R . .
C22 C 0.6587(16) 0.3674(6) 0.8052(16) 0.142(5) Uani 1 d 1 . . .
H22 H 0.7267 0.3423 0.8637 0.170 Uiso 1 calc 1 R . .
C21 C 0.6873(15) 0.4078(6) 0.7272(16) 0.139(4) Uani 1 d 1 . . .
H21 H 0.7803 0.4139 0.7236 0.167 Uiso 1 calc 1 R . .
C13 C 0.1108(18) 0.4122(6) 0.391(2) 0.144(5) Uani 1 d 1 . . .
H13 H 0.0550 0.3921 0.4301 0.173 Uiso 1 calc 1 R . .
C12 C 0.0773(15) 0.4218(5) 0.235(2) 0.144(5) Uani 1 d 1 . . .
H12 H -0.0069 0.4100 0.1474 0.172 Uiso 1 calc 1 R . .
C11 C 0.1899(15) 0.4516(5) 0.2294(15) 0.137(4) Uani 1 d 1 . . .
H11 H 0.1963 0.4633 0.1368 0.164 Uiso 1 calc 1 R . .
C4 C 0.3146(14) 0.4386(5) 0.6470(17) 0.124(4) Uani 1 d 1 . . .
H4 H 0.2534 0.4194 0.6903 0.149 Uiso 1 calc 1 R . .
C30 C 0.4707(15) 0.6141(5) 0.7221(15) 0.132(4) Uani 1 d 1 . . .
H30a H 0.4793 0.6139 0.6206 0.158 Uiso 1 calc 1 R . .
H30b H 0.5718 0.6162 0.8068 0.158 Uiso 1 calc 1 R . .
C31 C 0.3807(16) 0.6589(6) 0.7301(17) 0.131(4) Uani 1 d 1 . . .
C32 C 0.4441(17) 0.6932(6) 0.8516(17) 0.143(4) Uani 1 d 1 . . .
H32 H 0.5440 0.6898 0.9253 0.171 Uiso 1 calc 1 R . .
C33 C 0.355(2) 0.7334(6) 0.862(2) 0.163(5) Uani 1 d 1 . . .
H33 H 0.3967 0.7569 0.9442 0.195 Uiso 1 calc 1 R . .
C34 C 0.210(3) 0.7394(7) 0.756(3) 0.168(6) Uani 1 d 1 . . .
H34 H 0.1535 0.7662 0.7690 0.202 Uiso 1 calc 1 R . .
C35 C 0.148(2) 0.7071(9) 0.633(2) 0.177(6) Uani 1 d 1 . . .
H35 H 0.0490 0.7118 0.5578 0.212 Uiso 1 calc 1 R . .
C36 C 0.235(2) 0.6661(7) 0.6214(18) 0.157(5) Uani 1 d 1 . . .
H36 H 0.1924 0.6432 0.5375 0.188 Uiso 1 calc 1 R . .
F1 F 0.0741(18) 0.3646(7) 0.6994(13) 0.336(9) Uani 1 d 1 . U .
F2 F 0.2402(11) 0.3763(7) 0.9213(12) 0.275(7) Uani 1 d 1 . U .
F3 F 0.0203(11) 0.3463(4) 0.8955(11) 0.207(4) Uani 1 d 1 . U .
F4 F 0.0581(17) 0.4184(6) 0.829(3) 0.342(9) Uani 1 d 1 . U .
N7 N 0.323(3) 0.1888(9) 0.958(2) 0.226(9) Uani 1 d 1 . . .
C18 C 0.267(2) 0.2068(9) 0.849(3) 0.172(7) Uani 1 d 1 . . .
C19 C 0.182(3) 0.2311(8) 0.701(2) 0.230(9) Uani 1 d 1 . . .
H19a H 0.1199 0.2064 0.6249 0.345 Uiso 1 calc 1 GR . .
H19b H 0.2490 0.2466 0.6609 0.345 Uiso 1 calc 1 GR . .
H19c H 0.1184 0.2568 0.7155 0.345 Uiso 1 calc 1 GR . .
B1 B 0.105(2) 0.3717(11) 0.846(2) 0.164(6) Uani 1 d 1 . U .

loop_
_atom_site_aniso_label
_atom_site_aniso_U_11
_atom_site_aniso_U_22
_atom_site_aniso_U_33
_atom_site_aniso_U_23
_atom_site_aniso_U_13
_atom_site_aniso_U_12
Fe1 0.1065(19) 0.132(2) 0.139(2) -0.0080(15) 0.0665(16) -0.0001(15)
N1 0.115(7) 0.130(9) 0.150(8) -0.001(7) 0.073(6) 0.001(6)
N2 0.110(7) 0.128(8) 0.152(8) -0.012(7) 0.077(6) 0.004(6)
N22 0.127(8) 0.129(9) 0.175(10) -0.025(7) 0.087(8) -0.003(7)
N21 0.115(7) 0.152(9) 0.115(6) 0.014(6) 0.054(6) 0.022(7)
N12 0.108(7) 0.144(9) 0.160(10) -0.022(7) 0.072(7) -0.014(6)
N11 0.106(7) 0.152(9) 0.149(8) -0.020(7) 0.069(7) -0.015(6)
C1 0.154(12) 0.133(11) 0.184(13) -0.004(10) 0.106(11) 0.001(9)
C2 0.152(12) 0.150(13) 0.177(13) 0.002(9) 0.110(11) 0.004(9)
C3 0.127(10) 0.122(10) 0.152(10) 0.003(7) 0.084(8) 0.009(8)
C23 0.161(14) 0.109(10) 0.160(11) -0.004(8) 0.082(10) 0.013(9)
C22 0.118(10) 0.163(14) 0.148(11) 0.014(9) 0.058(9) 0.028(9)
C21 0.119(10) 0.159(12) 0.147(10) -0.006(9) 0.062(9) 0.015(9)
C13 0.148(13) 0.151(12) 0.157(12) 0.010(10) 0.087(11) 0.003(10)
C12 0.096(9) 0.144(12) 0.184(14) -0.032(10) 0.051(9) -0.024(8)
C11 0.113(9) 0.164(12) 0.123(9) -0.012(8) 0.039(8) 0.010(9)
C4 0.106(8) 0.135(11) 0.155(11) 0.002(8) 0.078(8) 0.010(8)
C30 0.121(9) 0.144(11) 0.143(10) -0.013(8) 0.069(8) 0.000(9)
C31 0.114(10) 0.143(12) 0.137(10) 0.005(9) 0.054(9) -0.015(9)
C32 0.123(10) 0.150(13) 0.157(12) 0.001(10) 0.061(10) 0.013(10)
C33 0.154(15) 0.148(14) 0.188(14) -0.021(11) 0.072(13) -0.039(12)
C34 0.171(19) 0.132(14) 0.22(2) 0.014(13) 0.098(16) -0.003(12)
C35 0.134(14) 0.202(19) 0.189(16) 0.034(15) 0.060(13) 0.018(15)
C36 0.139(13) 0.172(15) 0.169(13) 0.007(11) 0.074(12) -0.010(11)
F1 0.348(16) 0.50(2) 0.187(8) -0.088(12) 0.141(9) -0.255(16)
F2 0.112(6) 0.48(2) 0.220(8) 0.084(11) 0.060(6) 0.000(8)
F3 0.181(8) 0.240(10) 0.222(8) 0.042(7) 0.106(7) -0.023(7)
F4 0.232(12) 0.187(10) 0.66(3) 0.042(11) 0.235(17) -0.001(9)
N7 0.213(19) 0.217(19) 0.216(18) 0.016(15) 0.055(15) -0.034(14)
C18 0.154(18) 0.18(2) 0.19(2) -0.007(16) 0.081(17) 0.003(13)
C19 0.26(3) 0.24(2) 0.169(17) -0.020(15) 0.067(17) 0.036(19)
B1 0.118(8) 0.238(16) 0.163(10) 0.046(14) 0.084(8) 0.035(12)

loop_
_atom_type_symbol
_atom_type_description
_atom_type_scat_dispersion_real
_atom_type_scat_dispersion_imag
_atom_type_scat_source
C C 0.0181 0.0091 'International Tables Vol C Tables 4.2.6.8 and 6.1.1.4'
H H 0.0000 0.0000 'International Tables Vol C Tables 4.2.6.8 and 6.1.1.4'
B B 0.0090 0.0039 'International Tables Vol C Tables 4.2.6.8 and 6.1.1.4'
N N 0.0311 0.0180 'International Tables Vol C Tables 4.2.6.8 and 6.1.1.4'
F F 0.0727 0.0534 'International Tables Vol C Tables 4.2.6.8 and 6.1.1.4'
Fe Fe -1.1336 3.1974 'International Tables Vol C Tables 4.2.6.8 and 6.1.1.4'

loop_
_exptl_crystal_face_index_h
_exptl_crystal_face_index_k
_exptl_crystal_face_index_l
_exptl_crystal_face_perp_dist
_exptl_oxdiff_crystal_face_indexfrac_h
_exptl_oxdiff_crystal_face_indexfrac_k
_exptl_oxdiff_crystal_face_indexfrac_l
_exptl_oxdiff_crystal_face_x
_exptl_oxdiff_crystal_face_y
_exptl_oxdiff_crystal_face_z
-6 2 0 0.0223 -6.0009 2.0206 0.0178 0.5794 0.2660 0.8225
6 -2 0 0.0073 6.0009 -2.0206 -0.0178 -0.5794 -0.2660 -0.8225
0 17 0 0.0188 -0.0051 17.0047 0.0052 -0.7318 -0.0179 0.6622
0 -17 0 0.0128 0.0051 -17.0047 -0.0052 0.7318 0.0179 -0.6622
0 -5 5 0.1602 0.0052 -5.0105 4.9990 -0.1818 0.7101 -0.6130
2 0 -6 0.2134 1.9957 0.0043 -6.0064 0.2546 -0.9352 0.2537

loop_
_geom_angle_atom_site_label_1
_geom_angle_atom_site_label_2
_geom_angle_atom_site_label_3
_geom_angle
_geom_angle_site_symmetry_1
_geom_angle_site_symmetry_3
N2 Fe1 N2 179.999(2) . 3_666
N21 Fe1 N2 98.1(4) . 3_666
N21 Fe1 N2 81.9(4) 3_666 3_666
N21 Fe1 N2 81.9(4) . .
N21 Fe1 N2 98.1(4) 3_666 .
N21 Fe1 N21 180.0(7) . 3_666
N21 Fe1 N11 93.8(4) . 3_666
N21 Fe1 N11 93.8(4) 3_666 .
N21 Fe1 N11 86.2(4) 3_666 3_666
N21 Fe1 N11 86.2(4) . .
N11 Fe1 N2 84.1(4) 3_666 3_666
N11 Fe1 N2 95.9(4) 3_666 .
N11 Fe1 N2 95.9(4) . 3_666
N11 Fe1 N2 84.1(4) . .
N11 Fe1 N11 179.999(1) . 3_666
N2 N1 C30 121.7(10) . .
C1 N1 N2 110.4(11) . .
C1 N1 C30 127.7(12) . .
N1 N2 Fe1 137.3(8) . .
C3 N2 Fe1 117.8(9) . .
C3 N2 N1 104.8(9) . .
N21 N22 C4 116.5(12) . .
C23 N22 N21 111.3(11) . .
C23 N22 C4 132.2(12) . .
N22 N21 Fe1 119.4(9) . .
C21 N21 Fe1 138.0(10) . .
C21 N21 N22 102.2(11) . .
N11 N12 C13 110.1(11) . .
N11 N12 C4 123.4(11) . .
C13 N12 C4 126.5(12) . .
N12 N11 Fe1 115.3(8) . .
N12 N11 C11 105.8(10) . .
C11 N11 Fe1 138.9(9) . .
N1 C1 H1 126.2 . .
N1 C1 C2 107.7(12) . .
C2 C1 H1 126.2 . .
C1 C2 H2 127.1 . .
C1 C2 C3 105.8(12) . .
C3 C2 H2 127.1 . .
N2 C3 C2 111.2(12) . .
N2 C3 C4 119.7(10) . .
C2 C3 C4 128.9(13) . .
N22 C23 H23 125.8 . .
C22 C23 N22 108.3(14) . .
C22 C23 H23 125.8 . .
C23 C22 H22 127.0 . .
C23 C22 C21 106.0(13) . .
C21 C22 H22 127.0 . .
N21 C21 C22 112.1(12) . .
N21 C21 H21 124.0 . .
C22 C21 H21 124.0 . .
N12 C13 H13 126.2 . .
N12 C13 C12 107.5(13) . .
C12 C13 H13 126.2 . .
C13 C12 H12 126.3 . .
C13 C12 C11 107.3(13) . .
C11 C12 H12 126.3 . .
N11 C11 H11 125.4 . .
C12 C11 N11 109.2(12) . .
C12 C11 H11 125.4 . .
N22 C4 C3 112.4(11) . .
N22 C4 H4 108.2 . .
N12 C4 N22 109.2(10) . .
N12 C4 C3 110.6(11) . .
N12 C4 H4 108.2 . .
C3 C4 H4 108.2 . .
N1 C30 H30a 109.7 . .
N1 C30 H30b 109.7 . .
N1 C30 C31 109.8(10) . .
H30a C30 H30b 108.2 . .
C31 C30 H30a 109.7 . .
C31 C30 H30b 109.7 . .
C32 C31 C30 119.1(14) . .
C32 C31 C36 119.2(15) . .
C36 C31 C30 121.7(15) . .
C31 C32 H32 121.0 . .
C31 C32 C33 118.1(15) . .
C33 C32 H32 121.0 . .
C32 C33 H33 118.9 . .
C34 C33 C32 122.3(17) . .
C34 C33 H33 118.9 . .
C33 C34 H34 119.7 . .
C35 C34 C33 120.5(19) . .
C35 C34 H34 119.7 . .
C34 C35 H35 120.9 . .
C34 C35 C36 118.2(19) . .
C36 C35 H35 120.9 . .
C31 C36 C35 121.7(17) . .
C31 C36 H36 119.1 . .
C35 C36 H36 119.1 . .
N7 C18 C19 176(3) . .
C18 C19 H19a 109.5 . .
C18 C19 H19b 109.5 . .
C18 C19 H19c 109.5 . .
H19a C19 H19b 109.5 . .
H19a C19 H19c 109.5 . .
H19b C19 H19c 109.5 . .
F1 B1 F3 113(2) . .
F1 B1 F4 95.6(18) . .
F2 B1 F1 110.6(15) . .
F2 B1 F3 123.6(18) . .
F2 B1 F4 103(2) . .
F3 B1 F4 106.5(15) . .

loop_
_geom_bond_atom_site_label_1
_geom_bond_atom_site_label_2
_geom_bond_distance
_geom_bond_site_symmetry_2
Fe1 N2 2.174(8) 3_666
Fe1 N2 2.174(8) .
Fe1 N21 2.117(10) .
Fe1 N21 2.117(10) 3_666
Fe1 N11 2.128(10) .
Fe1 N11 2.128(10) 3_666
N1 N2 1.372(12) .
N1 C1 1.332(15) .
N1 C30 1.453(15) .
N2 C3 1.330(14) .
N22 N21 1.396(13) .
N22 C23 1.350(15) .
N22 C4 1.454(15) .
N21 C21 1.359(15) .
N12 N11 1.363(13) .
N12 C13 1.371(17) .
N12 C4 1.423(15) .
N11 C11 1.388(13) .
C1 H1 0.9400 .
C1 C2 1.364(16) .
C2 H2 0.9400 .
C2 C3 1.368(17) .
C3 C4 1.476(16) .
C23 H23 0.9400 .
C23 C22 1.336(17) .
C22 H22 0.9400 .
C22 C21 1.387(17) .
C21 H21 0.9400 .
C13 H13 0.9400 .
C13 C12 1.371(16) .
C12 H12 0.9400 .
C12 C11 1.377(17) .
C11 H11 0.9400 .
C4 H4 0.9900 .
C30 H30a 0.9800 .
C30 H30b 0.9800 .
C30 C31 1.501(17) .
C31 C32 1.381(17) .
C31 C36 1.383(18) .
C32 H32 0.9400 .
C32 C33 1.41(2) .
C33 H33 0.9400 .
C33 C34 1.36(2) .
C34 H34 0.9400 .
C34 C35 1.36(2) .
C35 H35 0.9400 .
C35 C36 1.42(2) .
C36 H36 0.9400 .
F1 B1 1.280(19) .
F2 B1 1.22(2) .
F3 B1 1.30(2) .
F4 B1 1.31(2) .
N7 C18 1.05(2) .
C18 C19 1.44(2) .
C19 H19a 0.9700 .
C19 H19b 0.9700 .
C19 H19c 0.9700 .

loop_
_geom_torsion_atom_site_label_1
_geom_torsion_atom_site_label_2
_geom_torsion_atom_site_label_3
_geom_torsion_atom_site_label_4
_geom_torsion
_geom_torsion_site_symmetry_1
Fe1 N2 C3 C2 174.9(9) .
Fe1 N2 C3 C4 -0.1(17) .
Fe1 N21 C21 C22 -172.2(9) .
Fe1 N11 C11 C12 177.3(9) .
N1 N2 C3 C2 -3.1(16) .
N1 N2 C3 C4 -178.1(11) .
N1 C1 C2 C3 0.6(18) .
N1 C30 C31 C32 117.3(13) .
N1 C30 C31 C36 -61.0(16) .
N2 Fe1 N2 N1 144(30) 3_666
N2 Fe1 N2 C3 -33(36) 3_666
N2 Fe1 N21 N22 -130.7(8) 3_666
N2 Fe1 N21 N22 49.3(8) .
N2 Fe1 N21 C21 -138.8(14) .
N2 Fe1 N21 C21 41.2(14) 3_666
N2 Fe1 N11 N12 -43.4(8) .
N2 Fe1 N11 N12 136.6(8) 3_666
N2 Fe1 N11 C11 -40.3(14) 3_666
N2 Fe1 N11 C11 139.7(14) .
N2 N1 C1 C2 -2.6(17) .
N2 N1 C30 C31 145.5(11) .
N2 C3 C4 N22 62.5(17) .
N2 C3 C4 N12 -59.8(15) .
N22 N21 C21 C22 0.6(14) .
N22 C23 C22 C21 -2.6(16) .
N21 Fe1 N2 N1 133.2(12) .
N21 Fe1 N2 N1 -46.8(12) 3_666
N21 Fe1 N2 C3 -44.1(10) .
N21 Fe1 N2 C3 135.9(10) 3_666
N21 Fe1 N21 N22 -1(46) 3_666
N21 Fe1 N21 C21 170(58) 3_666
N21 Fe1 N11 N12 38.9(8) .
N21 Fe1 N11 N12 -141.1(8) 3_666
N21 Fe1 N11 C11 42.0(13) 3_666
N21 Fe1 N11 C11 -138.0(13) .
N21 N22 C23 C22 3.2(15) .
N21 N22 C4 N12 67.2(14) .
N21 N22 C4 C3 -55.8(14) .
N12 N11 C11 C12 0.2(14) .
N12 C13 C12 C11 1.8(16) .
N11 Fe1 N2 N1 -139.9(12) .
N11 Fe1 N2 N1 40.1(12) 3_666
N11 Fe1 N2 C3 -137.1(10) 3_666
N11 Fe1 N2 C3 42.9(10) .
N11 Fe1 N21 N22 -35.3(8) .
N11 Fe1 N21 N22 144.7(8) 3_666
N11 Fe1 N21 C21 -43.4(13) 3_666
N11 Fe1 N21 C21 136.6(13) .
N11 Fe1 N11 N12 177(16) 3_666
N11 Fe1 N11 C11 0(16) 3_666
N11 N12 C13 C12 -1.7(16) .
N11 N12 C4 N22 -64.5(16) .
N11 N12 C4 C3 59.6(14) .
C1 N1 N2 Fe1 -173.9(9) .
C1 N1 N2 C3 3.5(15) .
C1 N1 C30 C31 -39.9(19) .
C1 C2 C3 N2 1.7(18) .
C1 C2 C3 C4 176.1(14) .
C2 C3 C4 N22 -111.5(16) .
C2 C3 C4 N12 126.3(16) .
C23 N22 N21 Fe1 172.2(8) .
C23 N22 N21 C21 -2.3(14) .
C23 N22 C4 N12 -115.2(15) .
C23 N22 C4 C3 121.8(14) .
C23 C22 C21 N21 1.3(16) .
C13 N12 N11 Fe1 -177.0(9) .
C13 N12 N11 C11 0.9(14) .
C13 N12 C4 N22 114.4(14) .
C13 N12 C4 C3 -121.5(14) .
C13 C12 C11 N11 -1.2(16) .
C4 N22 N21 Fe1 -9.7(14) .
C4 N22 N21 C21 175.9(10) .
C4 N22 C23 C22 -174.5(13) .
C4 N12 N11 Fe1 2.1(15) .
C4 N12 N11 C11 -180.0(11) .
C4 N12 C13 C12 179.2(11) .
C30 N1 N2 Fe1 1.5(18) .
C30 N1 N2 C3 179.0(11) .
C30 N1 C1 C2 -177.7(13) .
C30 C31 C32 C33 -176.5(12) .
C30 C31 C36 C35 177.0(13) .
C31 C32 C33 C34 0(2) .
C32 C31 C36 C35 -1(2) .
C32 C33 C34 C35 -2(3) .
C33 C34 C35 C36 2(3) .
C34 C35 C36 C31 -1(2) .
C36 C31 C32 C33 1.8(19) .
